data_4073367
loop_
_publ_author_name
'Lachaize, S\'ebastien'
'Caballero, Ana'
'Vendier, Laure'
'Sabo-Etienne, Sylviane'

_publ_contact_author
;
Sylviane Sabo-Etienne
;
_publ_section_title
;
 Activation of Chlorosilanes at Ruthenium:&#x00A0; A Route to Silyl
 \s-Dihydrogen Complexes
;
_journal_issue 15
_journal_name_full Organometallics
_journal_page_first 3713
_journal_paper_doi 10.1021/om700295g
_journal_volume 26
_journal_year 2007
_chemical_compound_source 'synthesis as described'
_chemical_formula_moiety 'C37 H71 Cl3 P2 Ru1 Si1'
_chemical_formula_sum 'C37 H71 Cl3 P2 Ru Si'
_chemical_formula_weight 813.39
_chemical_name_systematic
;
 ?
;
_space_group_IT_number 14
_symmetry_cell_setting monoclinic
_symmetry_Int_Tables_number 14
_symmetry_space_group_name_Hall '-P 2yn'
_symmetry_space_group_name_H-M 'P 1 21/n 1'
_atom_sites_solution_hydrogens geom
_atom_sites_solution_primary direct
_atom_sites_solution_secondary difmap
_cell_angle_alpha 90.0
_cell_angle_beta 101.138(4)
_cell_angle_gamma 90.00
_cell_formula_units_Z 4
_cell_length_a 14.8904(6)
_cell_length_b 12.2866(5)
_cell_length_c 22.6550(10)
_cell_measurement_reflns_used 6558
_cell_measurement_temperature 100
_cell_measurement_theta_max 32.124
_cell_measurement_theta_min 2.7435
_cell_measurement_wavelength 0.71073
_cell_volume 4066.7(3)
_computing_cell_refinement 'CrysAlis RED, Oxford Diffraction Ltd.'
_computing_data_collection 'CrysAlis CCD, Oxford Diffraction Ltd.'
_computing_data_reduction 'CrysAlis RED, Oxford Diffraction Ltd.'
_computing_molecular_graphics 'Ortep-3 for Windows (Farrugia, 1997)'
_computing_publication_material 'WinGX publication routines (Farrugia, 1999)'
_computing_structure_refinement 'SHELXL-97 (Sheldrick, 1997)'
_computing_structure_solution 'SHELXS-97 (Sheldrick, 1997)'
_diffrn_ambient_temperature 100
_diffrn_measured_fraction_theta_full 0.94
_diffrn_measured_fraction_theta_max 0.94
_diffrn_measurement_device_type 'Oxford-Diffraction XCALIBUR'
_diffrn_measurement_method \w-\f
_diffrn_radiation_monochromator graphite
_diffrn_radiation_source 'fine-focus sealed tube'
_diffrn_radiation_type MoK\a
_diffrn_radiation_wavelength 0.71073
_diffrn_reflns_av_R_equivalents 0.0427
_diffrn_reflns_av_unetI/netI 0.08
_diffrn_reflns_limit_h_max 22
_diffrn_reflns_limit_h_min -21
_diffrn_reflns_limit_k_max 17
_diffrn_reflns_limit_k_min -18
_diffrn_reflns_limit_l_max 26
_diffrn_reflns_limit_l_min -33
_diffrn_reflns_number 41538
_diffrn_reflns_theta_full 32.12
_diffrn_reflns_theta_max 32.12
_diffrn_reflns_theta_min 3.21
_diffrn_standards_decay_% 0
_diffrn_standards_interval_count 0
_diffrn_standards_interval_time 0
_diffrn_standards_number 0
_exptl_absorpt_coefficient_mu 0.715
_exptl_absorpt_correction_T_max 0.9345
_exptl_absorpt_correction_T_min 0.8885
_exptl_absorpt_correction_type multi-scan
_exptl_absorpt_process_details
;
[c.f. r.h. blessing, acta cryst. (1995), a51, 33-38]
;
_exptl_crystal_colour red
_exptl_crystal_density_diffrn 1.325
_exptl_crystal_density_method 'not measured'
_exptl_crystal_description prism
_exptl_crystal_F_000 1728
_exptl_crystal_size_max 0.175
_exptl_crystal_size_mid 0.175
_exptl_crystal_size_min 0.0875
_refine_diff_density_max 0.701
_refine_diff_density_min -0.84
_refine_diff_density_rms 0.085
_refine_ls_extinction_method none
_refine_ls_goodness_of_fit_ref 0.873
_refine_ls_hydrogen_treatment mixed
_refine_ls_matrix_type full
_refine_ls_number_parameters 406
_refine_ls_number_reflns 13489
_refine_ls_number_restraints 0
_refine_ls_restrained_S_all 0.873
_refine_ls_R_factor_all 0.0618
_refine_ls_R_factor_gt 0.0329
_refine_ls_shift/su_max 0.003
_refine_ls_shift/su_mean 0
_refine_ls_structure_factor_coef Fsqd
_refine_ls_weighting_details 'calc w=1/[\s^2^(Fo^2^)+(0.0183P)^2^+0.0000P] where P=(Fo^2^+2Fc^2^)/3'
_refine_ls_weighting_scheme calc
_refine_ls_wR_factor_gt 0.0529
_refine_ls_wR_factor_ref 0.0574
_reflns_number_gt 9151
_reflns_number_total 13489
_reflns_threshold_expression >2\s(I)
_cod_data_source_file om700295g-file002.cif
_cod_data_source_block global
_cod_original_sg_symbol_H-M 'P 21/n'
_cod_database_code 4073367

loop_
_symmetry_equiv_pos_as_xyz
'x, y, z'
'-x+1/2, y+1/2, -z+1/2'
'-x, -y, -z'
'x-1/2, -y-1/2, z-1/2'

loop_
_atom_site_label
_atom_site_type_symbol
_atom_site_fract_x
_atom_site_fract_y
_atom_site_fract_z
_atom_site_U_iso_or_equiv
_atom_site_adp_type
_atom_site_occupancy
_atom_site_symmetry_multiplicity
_atom_site_calc_flag
_atom_site_refinement_flags
C1 C 1.11997(11) 0.42396(13) 0.73375(7) 0.0114(3) Uani 1 1 d .
H1 H 1.1258 0.3951 0.6943 0.014 Uiso 1 1 calc R
C2 C 1.17657(11) 0.34691(14) 0.77968(8) 0.0143(4) Uani 1 1 d .
H2A H 1.1799 0.3757 0.8199 0.017 Uiso 1 1 calc R
H2B H 1.1469 0.2764 0.7777 0.017 Uiso 1 1 calc R
C3 C 1.27300(12) 0.33371(14) 0.76727(8) 0.0169(4) Uani 1 1 d .
H3A H 1.308 0.286 0.7973 0.02 Uiso 1 1 calc R
H3B H 1.2699 0.3003 0.7281 0.02 Uiso 1 1 calc R
C4 C 1.32083(12) 0.44318(15) 0.76874(8) 0.0194(4) Uani 1 1 d .
H4A H 1.3317 0.4717 0.8094 0.023 Uiso 1 1 calc R
H4B H 1.3797 0.4336 0.7571 0.023 Uiso 1 1 calc R
C5 C 1.26402(12) 0.52409(15) 0.72660(8) 0.0194(4) Uani 1 1 d .
H5A H 1.2615 0.5008 0.6854 0.023 Uiso 1 1 calc R
H5B H 1.2938 0.5946 0.7316 0.023 Uiso 1 1 calc R
C6 C 1.16616(12) 0.53577(14) 0.73778(8) 0.0154(4) Uani 1 1 d .
H6A H 1.1676 0.5669 0.7773 0.018 Uiso 1 1 calc R
H6B H 1.1315 0.5843 0.7081 0.018 Uiso 1 1 calc R
C7 C 0.96760(11) 0.27734(13) 0.72367(7) 0.0117(3) Uani 1 1 d .
H7 H 0.9953 0.2416 0.7615 0.014 Uiso 1 1 calc R
C8 C 1.00674(12) 0.22190(14) 0.67375(8) 0.0139(4) Uani 1 1 d .
H8A H 0.9854 0.2597 0.6361 0.017 Uiso 1 1 calc R
H8B H 1.073 0.2266 0.683 0.017 Uiso 1 1 calc R
C9 C 0.97815(13) 0.10268(14) 0.66668(9) 0.0192(4) Uani 1 1 d .
H9A H 0.9995 0.0723 0.6324 0.023 Uiso 1 1 calc R
H9B H 1.0075 0.0629 0.7022 0.023 Uiso 1 1 calc R
C10 C 0.87522(13) 0.08709(15) 0.65793(8) 0.0198(4) Uani 1 1 d .
H10A H 0.8609 0.01 0.6558 0.024 Uiso 1 1 calc R
H10B H 0.8457 0.1205 0.6204 0.024 Uiso 1 1 calc R
C11 C 0.83940(13) 0.13832(15) 0.70993(8) 0.0198(4) Uani 1 1 d .
H11A H 0.8659 0.1016 0.7471 0.024 Uiso 1 1 calc R
H11B H 0.7735 0.1298 0.7035 0.024 Uiso 1 1 calc R
C12 C 0.86383(12) 0.25924(14) 0.71501(8) 0.0158(4) Uani 1 1 d .
H12A H 0.8416 0.2904 0.7488 0.019 Uiso 1 1 calc R
H12B H 0.8336 0.2965 0.6788 0.019 Uiso 1 1 calc R
C13 C 0.98444(12) 0.45668(14) 0.81222(7) 0.0126(4) Uani 1 1 d .
H13 H 1.0325 0.5098 0.8274 0.015 Uiso 1 1 calc R
C14 C 1.00073(13) 0.35954(15) 0.85569(7) 0.0168(4) Uani 1 1 d .
H14A H 0.9521 0.3067 0.8442 0.02 Uiso 1 1 calc R
H14B H 1.0582 0.3247 0.8527 0.02 Uiso 1 1 calc R
C15 C 1.00366(13) 0.39479(16) 0.92051(8) 0.0221(4) Uani 1 1 d .
H15A H 1.0127 0.3315 0.9465 0.026 Uiso 1 1 calc R
H15B H 1.0549 0.4437 0.9331 0.026 Uiso 1 1 calc R
C16 C 0.91543(14) 0.45168(16) 0.92671(8) 0.0232(4) Uani 1 1 d .
H16A H 0.8651 0.4002 0.9187 0.028 Uiso 1 1 calc R
H16B H 0.9205 0.478 0.9676 0.028 Uiso 1 1 calc R
C17 C 0.89570(13) 0.54645(15) 0.88323(8) 0.0211(4) Uani 1 1 d .
H17A H 0.9423 0.6019 0.8944 0.025 Uiso 1 1 calc R
H17B H 0.837 0.5782 0.886 0.025 Uiso 1 1 calc R
C18 C 0.89401(11) 0.51033(15) 0.81829(7) 0.0150(4) Uani 1 1 d .
H18A H 0.8442 0.4592 0.806 0.018 Uiso 1 1 calc R
H18B H 0.8831 0.573 0.7919 0.018 Uiso 1 1 calc R
C19 C 0.80559(12) 0.43200(14) 0.50854(7) 0.0131(4) Uani 1 1 d .
H19 H 0.8574 0.4589 0.4919 0.016 Uiso 1 1 calc R
C20 C 0.83839(12) 0.32493(14) 0.54047(8) 0.0160(4) Uani 1 1 d .
H20A H 0.8886 0.3398 0.5737 0.019 Uiso 1 1 calc R
H20B H 0.7889 0.2929 0.5568 0.019 Uiso 1 1 calc R
C21 C 0.86998(13) 0.24443(15) 0.49743(8) 0.0186(4) Uani 1 1 d .
H21A H 0.922 0.2744 0.483 0.022 Uiso 1 1 calc R
H21B H 0.8893 0.1772 0.5186 0.022 Uiso 1 1 calc R
C22 C 0.79310(13) 0.22076(15) 0.44430(8) 0.0218(4) Uani 1 1 d .
H22A H 0.743 0.1853 0.4584 0.026 Uiso 1 1 calc R
H22B H 0.815 0.1718 0.4166 0.026 Uiso 1 1 calc R
C23 C 0.75908(13) 0.32611(15) 0.41181(8) 0.0194(4) Uani 1 1 d .
H23A H 0.8076 0.3572 0.3941 0.023 Uiso 1 1 calc R
H23B H 0.708 0.3098 0.3794 0.023 Uiso 1 1 calc R
C24 C 0.72883(12) 0.40944(15) 0.45394(8) 0.0170(4) Uani 1 1 d .
H24A H 0.6752 0.3824 0.4677 0.02 Uiso 1 1 calc R
H24B H 0.7121 0.4767 0.4322 0.02 Uiso 1 1 calc R
C25 C 0.66327(11) 0.51357(14) 0.57150(7) 0.0124(3) Uani 1 1 d .
H25 H 0.6244 0.5211 0.5316 0.015 Uiso 1 1 calc R
C26 C 0.64652(12) 0.39901(14) 0.59393(8) 0.0168(4) Uani 1 1 d .
H26A H 0.665 0.3456 0.5671 0.02 Uiso 1 1 calc R
H26B H 0.684 0.3884 0.6336 0.02 Uiso 1 1 calc R
C27 C 0.54652(12) 0.38084(15) 0.59715(8) 0.0191(4) Uani 1 1 d .
H27A H 0.5096 0.3846 0.5569 0.023 Uiso 1 1 calc R
H27B H 0.5393 0.3087 0.613 0.023 Uiso 1 1 calc R
C28 C 0.51277(13) 0.46524(15) 0.63686(9) 0.0208(4) Uani 1 1 d .
H28A H 0.4479 0.4547 0.6358 0.025 Uiso 1 1 calc R
H28B H 0.5448 0.4563 0.6781 0.025 Uiso 1 1 calc R
C29 C 0.52918(12) 0.57919(15) 0.61522(9) 0.0205(4) Uani 1 1 d .
H29A H 0.5104 0.632 0.6423 0.025 Uiso 1 1 calc R
H29B H 0.4919 0.5902 0.5756 0.025 Uiso 1 1 calc R
C30 C 0.62954(12) 0.59825(14) 0.61233(8) 0.0159(4) Uani 1 1 d .
H30A H 0.6665 0.5937 0.6525 0.019 Uiso 1 1 calc R
H30B H 0.6367 0.6707 0.5969 0.019 Uiso 1 1 calc R
C31 C 0.77647(12) 0.66968(14) 0.51955(7) 0.0138(4) Uani 1 1 d .
H31 H 0.7875 0.7272 0.5501 0.017 Uiso 1 1 calc R
C32 C 0.68577(12) 0.69950(15) 0.47757(8) 0.0182(4) Uani 1 1 d .
H32A H 0.6719 0.6457 0.4458 0.022 Uiso 1 1 calc R
H32B H 0.6367 0.6985 0.5001 0.022 Uiso 1 1 calc R
C33 C 0.69102(13) 0.81174(16) 0.44998(9) 0.0233(4) Uani 1 1 d .
H33A H 0.6976 0.8662 0.4815 0.028 Uiso 1 1 calc R
H33B H 0.6343 0.8262 0.422 0.028 Uiso 1 1 calc R
C34 C 0.77072(14) 0.82165(17) 0.41710(8) 0.0256(5) Uani 1 1 d .
H34A H 0.7606 0.7737 0.3824 0.031 Uiso 1 1 calc R
H34B H 0.7741 0.8957 0.4029 0.031 Uiso 1 1 calc R
C35 C 0.86057(13) 0.79194(16) 0.45851(8) 0.0231(4) Uani 1 1 d .
H35A H 0.8739 0.8446 0.4909 0.028 Uiso 1 1 calc R
H35B H 0.9099 0.7944 0.4361 0.028 Uiso 1 1 calc R
C36 C 0.85524(12) 0.67809(15) 0.48481(8) 0.0177(4) Uani 1 1 d .
H36A H 0.9126 0.6615 0.5117 0.021 Uiso 1 1 calc R
H36B H 0.8461 0.625 0.4525 0.021 Uiso 1 1 calc R
C40 C 0.98461(12) 0.77620(14) 0.62973(8) 0.0165(4) Uani 1 1 d .
H40A H 0.9958 0.8471 0.6475 0.025 Uiso 1 1 calc R
H40B H 0.9477 0.783 0.5902 0.025 Uiso 1 1 calc R
H40C H 1.0418 0.7425 0.627 0.025 Uiso 1 1 calc R
Si1 Si 0.92345(3) 0.69076(4) 0.67732(2) 0.01256(10) Uani 1 1 d .
P1 P 0.99565(3) 0.42566(4) 0.73305(2) 0.01055(9) Uani 1 1 d .
P2 P 0.78321(3) 0.53851(4) 0.562203(19) 0.01167(10) Uani 1 1 d .
Cl1 Cl 0.99986(3) 0.72479(4) 0.76387(2) 0.01949(10) Uani 1 1 d .
Cl2 Cl 0.80449(3) 0.78235(4) 0.68106(2) 0.02082(10) Uani 1 1 d .
Cl3 Cl 1.01667(3) 0.50509(4) 0.593524(17) 0.01591(9) Uani 1 1 d .
Ru1 Ru 0.898570(9) 0.513290(11) 0.650875(6) 0.01006(3) Uani 1 1 d .
H100 H 0.8297(13) 0.5536(17) 0.6920(8) 0.031(6) Uiso 1 1 d .
H101 H 0.8136(14) 0.4722(18) 0.6805(9) 0.039(6) Uiso 1 1 d .

loop_
_atom_site_aniso_label
_atom_site_aniso_U_11
_atom_site_aniso_U_22
_atom_site_aniso_U_33
_atom_site_aniso_U_23
_atom_site_aniso_U_13
_atom_site_aniso_U_12
C1 0.0106(8) 0.0117(9) 0.0117(8) -0.0002(7) 0.0020(7) -0.0018(7)
C2 0.0119(9) 0.0158(9) 0.0147(9) 0.0021(7) 0.0013(7) 0.0002(7)
C3 0.0123(9) 0.0174(10) 0.0196(10) 0.0027(8) 0.0000(8) 0.0023(7)
C4 0.0121(9) 0.0198(10) 0.0253(10) -0.0003(8) 0.0009(8) -0.0012(7)
C5 0.0123(9) 0.0177(10) 0.0283(10) 0.0032(8) 0.0044(8) -0.0022(7)
C6 0.0146(9) 0.0134(9) 0.0178(9) 0.0013(7) 0.0022(7) -0.0001(7)
C7 0.0134(9) 0.0106(8) 0.0104(8) 0.0026(7) 0.0007(7) -0.0015(7)
C8 0.0129(9) 0.0142(9) 0.0148(9) 0.0001(7) 0.0035(7) 0.0004(7)
C9 0.0214(10) 0.0138(9) 0.0230(10) -0.0010(8) 0.0056(8) 0.0024(8)
C10 0.0225(10) 0.0136(9) 0.0229(10) -0.0012(8) 0.0035(8) -0.0043(8)
C11 0.0207(10) 0.0198(10) 0.0196(10) -0.0009(8) 0.0059(8) -0.0084(8)
C12 0.0151(9) 0.0180(10) 0.0153(9) -0.0023(7) 0.0057(8) -0.0024(7)
C13 0.0134(9) 0.0137(9) 0.0105(8) -0.0004(7) 0.0018(7) -0.0014(7)
C14 0.0200(10) 0.0182(10) 0.0125(9) 0.0027(7) 0.0041(8) -0.0027(8)
C15 0.0274(11) 0.0262(11) 0.0125(9) 0.0006(8) 0.0033(8) -0.0017(9)
C16 0.0287(11) 0.0306(12) 0.0123(9) -0.0048(8) 0.0086(8) -0.0061(9)
C17 0.0195(10) 0.0276(11) 0.0180(10) -0.0069(8) 0.0082(8) -0.0012(8)
C18 0.0160(9) 0.0167(9) 0.0136(8) -0.0010(7) 0.0055(7) -0.0009(7)
C19 0.0126(9) 0.0142(9) 0.0128(9) -0.0021(7) 0.0030(7) 0.0014(7)
C20 0.0167(10) 0.0174(10) 0.0132(9) -0.0002(7) 0.0014(7) 0.0042(7)
C21 0.0206(10) 0.0160(10) 0.0203(10) 0.0005(8) 0.0068(8) 0.0040(8)
C22 0.0265(11) 0.0186(10) 0.0208(10) -0.0047(8) 0.0060(9) 0.0003(8)
C23 0.0214(10) 0.0201(10) 0.0155(9) -0.0055(8) 0.0002(8) -0.0014(8)
C24 0.0172(10) 0.0201(10) 0.0126(9) -0.0019(7) 0.0001(8) 0.0021(8)
C25 0.0105(8) 0.0147(9) 0.0119(8) -0.0007(7) 0.0017(6) -0.0006(7)
C26 0.0147(9) 0.0162(10) 0.0201(10) -0.0003(8) 0.0047(8) 0.0006(7)
C27 0.0185(10) 0.0164(10) 0.0230(10) -0.0014(8) 0.0055(8) -0.0030(8)
C28 0.0158(10) 0.0215(11) 0.0268(10) 0.0000(8) 0.0083(8) -0.0042(8)
C29 0.0148(10) 0.0196(10) 0.0286(11) -0.0042(8) 0.0079(8) 0.0012(8)
C30 0.0132(9) 0.0164(10) 0.0191(10) -0.0032(7) 0.0057(8) -0.0004(7)
C31 0.0147(9) 0.0148(9) 0.0119(9) -0.0001(7) 0.0028(7) 0.0000(7)
C32 0.0150(9) 0.0211(10) 0.0179(9) 0.0042(8) 0.0014(8) 0.0033(8)
C33 0.0190(10) 0.0260(11) 0.0246(11) 0.0097(9) 0.0035(9) 0.0052(8)
C34 0.0330(12) 0.0251(11) 0.0201(10) 0.0080(9) 0.0088(9) 0.0032(9)
C35 0.0257(11) 0.0247(11) 0.0218(10) 0.0061(8) 0.0112(9) 0.0001(9)
C36 0.0156(9) 0.0213(10) 0.0182(10) 0.0040(8) 0.0081(8) 0.0033(8)
C40 0.0166(10) 0.0158(9) 0.0175(9) -0.0025(7) 0.0045(8) -0.0042(7)
Si1 0.0123(2) 0.0120(2) 0.0143(2) -0.0014(2) 0.0047(2) -0.00017(19)
P1 0.0100(2) 0.0111(2) 0.0106(2) 0.00045(18) 0.00221(18) -0.00025(17)
P2 0.0104(2) 0.0147(2) 0.0099(2) -0.00037(17) 0.00199(17) 0.00155(17)
Cl1 0.0240(2) 0.0174(2) 0.0163(2) -0.00386(18) 0.00210(19) -0.00287(19)
Cl2 0.0162(2) 0.0151(2) 0.0329(3) -0.0036(2) 0.0091(2) 0.00204(18)
Cl3 0.0127(2) 0.0237(2) 0.01211(19) -0.00054(18) 0.00442(16) 0.00362(18)
Ru1 0.00919(6) 0.01146(7) 0.00964(6) -0.00083(6) 0.00207(5) 0.00072(6)

loop_
_atom_type_symbol
_atom_type_description
_atom_type_scat_dispersion_real
_atom_type_scat_dispersion_imag
_atom_type_scat_source
C C 0.0033 0.0016 'International Tables Vol C Tables 4.2.6.8 and 6.1.1.4'
H H 0 0 'International Tables Vol C Tables 4.2.6.8 and 6.1.1.4'
Si Si 0.0817 0.0704 'International Tables Vol C Tables 4.2.6.8 and 6.1.1.4'
P P 0.1023 0.0942 'International Tables Vol C Tables 4.2.6.8 and 6.1.1.4'
Cl Cl 0.1484 0.1585 'International Tables Vol C Tables 4.2.6.8 and 6.1.1.4'
Ru Ru -1.2594 0.8363 'International Tables Vol C Tables 4.2.6.8 and 6.1.1.4'

loop_
_geom_angle_atom_site_label_1
_geom_angle_atom_site_label_2
_geom_angle_atom_site_label_3
_geom_angle
C6 C1 C2 109.39(14)
C6 C1 P1 115.34(12)
C2 C1 P1 115.54(11)
C6 C1 H1 105.1
C2 C1 H1 105.1
P1 C1 H1 105.1
C3 C2 C1 110.76(14)
C3 C2 H2A 109.5
C1 C2 H2A 109.5
C3 C2 H2B 109.5
C1 C2 H2B 109.5
H2A C2 H2B 108.1
C4 C3 C2 110.86(15)
C4 C3 H3A 109.5
C2 C3 H3A 109.5
C4 C3 H3B 109.5
C2 C3 H3B 109.5
H3A C3 H3B 108.1
C5 C4 C3 111.38(15)
C5 C4 H4A 109.4
C3 C4 H4A 109.4
C5 C4 H4B 109.4
C3 C4 H4B 109.4
H4A C4 H4B 108
C4 C5 C6 112.92(15)
C4 C5 H5A 109
C6 C5 H5A 109
C4 C5 H5B 109
C6 C5 H5B 109
H5A C5 H5B 107.8
C1 C6 C5 109.67(14)
C1 C6 H6A 109.7
C5 C6 H6A 109.7
C1 C6 H6B 109.7
C5 C6 H6B 109.7
H6A C6 H6B 108.2
C8 C7 C12 111.05(14)
C8 C7 P1 114.12(11)
C12 C7 P1 110.62(11)
C8 C7 H7 106.9
C12 C7 H7 106.9
P1 C7 H7 106.9
C9 C8 C7 111.51(14)
C9 C8 H8A 109.3
C7 C8 H8A 109.3
C9 C8 H8B 109.3
C7 C8 H8B 109.3
H8A C8 H8B 108
C10 C9 C8 112.88(15)
C10 C9 H9A 109
C8 C9 H9A 109
C10 C9 H9B 109
C8 C9 H9B 109
H9A C9 H9B 107.8
C9 C10 C11 110.06(15)
C9 C10 H10A 109.6
C11 C10 H10A 109.6
C9 C10 H10B 109.6
C11 C10 H10B 109.6
H10A C10 H10B 108.2
C10 C11 C12 110.27(14)
C10 C11 H11A 109.6
C12 C11 H11A 109.6
C10 C11 H11B 109.6
C12 C11 H11B 109.6
H11A C11 H11B 108.1
C11 C12 C7 111.67(14)
C11 C12 H12A 109.3
C7 C12 H12A 109.3
C11 C12 H12B 109.3
C7 C12 H12B 109.3
H12A C12 H12B 107.9
C18 C13 C14 108.07(14)
C18 C13 P1 114.62(11)
C14 C13 P1 115.07(12)
C18 C13 H13 106.1
C14 C13 H13 106.1
P1 C13 H13 106.1
C15 C14 C13 111.64(15)
C15 C14 H14A 109.3
C13 C14 H14A 109.3
C15 C14 H14B 109.3
C13 C14 H14B 109.3
H14A C14 H14B 108
C16 C15 C14 110.84(15)
C16 C15 H15A 109.5
C14 C15 H15A 109.5
C16 C15 H15B 109.5
C14 C15 H15B 109.5
H15A C15 H15B 108.1
C17 C16 C15 110.85(15)
C17 C16 H16A 109.5
C15 C16 H16A 109.5
C17 C16 H16B 109.5
C15 C16 H16B 109.5
H16A C16 H16B 108.1
C16 C17 C18 111.51(15)
C16 C17 H17A 109.3
C18 C17 H17A 109.3
C16 C17 H17B 109.3
C18 C17 H17B 109.3
H17A C17 H17B 108
C13 C18 C17 111.08(14)
C13 C18 H18A 109.4
C17 C18 H18A 109.4
C13 C18 H18B 109.4
C17 C18 H18B 109.4
H18A C18 H18B 108
C20 C19 C24 110.13(14)
C20 C19 P2 112.07(11)
C24 C19 P2 116.94(12)
C20 C19 H19 105.6
C24 C19 H19 105.6
P2 C19 H19 105.6
C21 C20 C19 111.31(14)
C21 C20 H20A 109.4
C19 C20 H20A 109.4
C21 C20 H20B 109.4
C19 C20 H20B 109.4
H20A C20 H20B 108
C22 C21 C20 110.59(15)
C22 C21 H21A 109.5
C20 C21 H21A 109.5
C22 C21 H21B 109.5
C20 C21 H21B 109.5
H21A C21 H21B 108.1
C21 C22 C23 110.42(15)
C21 C22 H22A 109.6
C23 C22 H22A 109.6
C21 C22 H22B 109.6
C23 C22 H22B 109.6
H22A C22 H22B 108.1
C24 C23 C22 112.19(15)
C24 C23 H23A 109.2
C22 C23 H23A 109.2
C24 C23 H23B 109.2
C22 C23 H23B 109.2
H23A C23 H23B 107.9
C23 C24 C19 111.12(14)
C23 C24 H24A 109.4
C19 C24 H24A 109.4
C23 C24 H24B 109.4
C19 C24 H24B 109.4
H24A C24 H24B 108
C26 C25 C30 109.16(14)
C26 C25 P2 114.16(12)
C30 C25 P2 112.83(12)
C26 C25 H25 106.7
C30 C25 H25 106.7
P2 C25 H25 106.7
C27 C26 C25 111.96(14)
C27 C26 H26A 109.2
C25 C26 H26A 109.2
C27 C26 H26B 109.2
C25 C26 H26B 109.2
H26A C26 H26B 107.9
C28 C27 C26 111.52(15)
C28 C27 H27A 109.3
C26 C27 H27A 109.3
C28 C27 H27B 109.3
C26 C27 H27B 109.3
H27A C27 H27B 108
C29 C28 C27 110.21(15)
C29 C28 H28A 109.6
C27 C28 H28A 109.6
C29 C28 H28B 109.6
C27 C28 H28B 109.6
H28A C28 H28B 108.1
C28 C29 C30 112.03(15)
C28 C29 H29A 109.2
C30 C29 H29A 109.2
C28 C29 H29B 109.2
C30 C29 H29B 109.2
H29A C29 H29B 107.9
C29 C30 C25 110.98(14)
C29 C30 H30A 109.4
C25 C30 H30A 109.4
C29 C30 H30B 109.4
C25 C30 H30B 109.4
H30A C30 H30B 108
C36 C31 C32 109.45(14)
C36 C31 P2 110.63(12)
C32 C31 P2 118.53(12)
C36 C31 H31 105.8
C32 C31 H31 105.8
P2 C31 H31 105.8
C33 C32 C31 111.18(15)
C33 C32 H32A 109.4
C31 C32 H32A 109.4
C33 C32 H32B 109.4
C31 C32 H32B 109.4
H32A C32 H32B 108
C32 C33 C34 112.34(15)
C32 C33 H33A 109.1
C34 C33 H33A 109.1
C32 C33 H33B 109.1
C34 C33 H33B 109.1
H33A C33 H33B 107.9
C35 C34 C33 110.75(15)
C35 C34 H34A 109.5
C33 C34 H34A 109.5
C35 C34 H34B 109.5
C33 C34 H34B 109.5
H34A C34 H34B 108.1
C34 C35 C36 110.75(16)
C34 C35 H35A 109.5
C36 C35 H35A 109.5
C34 C35 H35B 109.5
C36 C35 H35B 109.5
H35A C35 H35B 108.1
C35 C36 C31 111.31(14)
C35 C36 H36A 109.4
C31 C36 H36A 109.4
C35 C36 H36B 109.4
C31 C36 H36B 109.4
H36A C36 H36B 108
Si1 C40 H40A 109.5
Si1 C40 H40B 109.5
H40A C40 H40B 109.5
Si1 C40 H40C 109.5
H40A C40 H40C 109.5
H40B C40 H40C 109.5
C40 Si1 Cl1 100.96(6)
C40 Si1 Cl2 103.29(6)
Cl1 Si1 Cl2 99.39(3)
C40 Si1 Ru1 117.46(6)
Cl1 Si1 Ru1 117.76(3)
Cl2 Si1 Ru1 115.22(3)
C1 P1 C13 105.58(8)
C1 P1 C7 101.01(7)
C13 P1 C7 104.31(8)
C1 P1 Ru1 117.86(5)
C13 P1 Ru1 120.25(6)
C7 P1 Ru1 105.26(5)
C19 P2 C25 104.77(8)
C19 P2 C31 105.47(8)
C25 P2 C31 104.06(8)
C19 P2 Ru1 105.46(6)
C25 P2 Ru1 115.53(5)
C31 P2 Ru1 120.16(6)
Si1 Ru1 Cl3 94.830(17)
Si1 Ru1 P1 100.640(17)
Cl3 Ru1 P1 90.390(16)
Si1 Ru1 P2 98.67(2)
Cl3 Ru1 P2 91.912(15)
P1 Ru1 P2 160.314(16)
Si1 Ru1 H100 68.8(7)
Cl3 Ru1 H100 163.6(8)
P1 Ru1 H100 92.6(7)
P2 Ru1 H100 90.7(7)
Si1 Ru1 H101 106.9(8)
Cl3 Ru1 H101 158.3(8)
P1 Ru1 H101 86.6(7)
P2 Ru1 H101 84.1(7)
H100 Ru1 H101 38.1(8)

loop_
_geom_bond_atom_site_label_1
_geom_bond_atom_site_label_2
_geom_bond_distance
C1 C6 1.531(2)
C1 C2 1.534(2)
C1 P1 1.8483(17)
C1 H1 0.98
C2 C3 1.524(2)
C2 H2A 0.97
C2 H2B 0.97
C3 C4 1.519(2)
C3 H3A 0.97
C3 H3B 0.97
C4 C5 1.518(2)
C4 H4A 0.97
C4 H4B 0.97
C5 C6 1.533(2)
C5 H5A 0.97
C5 H5B 0.97
C6 H6A 0.97
C6 H6B 0.97
C7 C8 1.529(2)
C7 C12 1.536(2)
C7 P1 1.8723(17)
C7 H7 0.98
C8 C9 1.525(2)
C8 H8A 0.97
C8 H8B 0.97
C9 C10 1.519(3)
C9 H9A 0.97
C9 H9B 0.97
C10 C11 1.520(2)
C10 H10A 0.97
C10 H10B 0.97
C11 C12 1.528(2)
C11 H11A 0.97
C11 H11B 0.97
C12 H12A 0.97
C12 H12B 0.97
C13 C18 1.529(2)
C13 C14 1.537(2)
C13 P1 1.8722(16)
C13 H13 0.98
C14 C15 1.523(2)
C14 H14A 0.97
C14 H14B 0.97
C15 C16 1.518(3)
C15 H15A 0.97
C15 H15B 0.97
C16 C17 1.517(3)
C16 H16A 0.97
C16 H16B 0.97
C17 C18 1.532(2)
C17 H17A 0.97
C17 H17B 0.97
C18 H18A 0.97
C18 H18B 0.97
C19 C20 1.535(2)
C19 C24 1.538(2)
C19 P2 1.8592(17)
C19 H19 0.98
C20 C21 1.525(2)
C20 H20A 0.97
C20 H20B 0.97
C21 C22 1.520(3)
C21 H21A 0.97
C21 H21B 0.97
C22 C23 1.527(2)
C22 H22A 0.97
C22 H22B 0.97
C23 C24 1.525(2)
C23 H23A 0.97
C23 H23B 0.97
C24 H24A 0.97
C24 H24B 0.97
C25 C26 1.533(2)
C25 C30 1.539(2)
C25 P2 1.8636(16)
C25 H25 0.98
C26 C27 1.521(2)
C26 H26A 0.97
C26 H26B 0.97
C27 C28 1.520(2)
C27 H27A 0.97
C27 H27B 0.97
C28 C29 1.519(2)
C28 H28A 0.97
C28 H28B 0.97
C29 C30 1.527(2)
C29 H29A 0.97
C29 H29B 0.97
C30 H30A 0.97
C30 H30B 0.97
C31 C36 1.537(2)
C31 C32 1.538(2)
C31 P2 1.8723(17)
C31 H31 0.98
C32 C33 1.523(2)
C32 H32A 0.97
C32 H32B 0.97
C33 C34 1.523(3)
C33 H33A 0.97
C33 H33B 0.97
C34 C35 1.523(3)
C34 H34A 0.97
C34 H34B 0.97
C35 C36 1.529(2)
C35 H35A 0.97
C35 H35B 0.97
C36 H36A 0.97
C36 H36B 0.97
C40 Si1 1.8640(17)
C40 H40A 0.96
C40 H40B 0.96
C40 H40C 0.96
Si1 Cl1 2.1097(7)
Si1 Cl2 2.1140(7)
Si1 Ru1 2.2723(5)
P1 Ru1 2.3822(5)
P2 Ru1 2.3979(5)
Cl3 Ru1 2.3819(4)
Ru1 H100 1.592(18)
Ru1 H101 1.62(2)
